data_7002860
loop_
_publ_author_name
'Sengupta, Oindrila'
'Song, You'
'Mukherjee, Partha Sarathi'

_publ_section_title
;
 Co(ii) and Cr(iii) complexes of formate--formamide mixed ligands:
 synthesis, structures, single crystal-to-single crystal transformation
 and magnetic behaviour
;
_journal_issue 46
_journal_name_full 'Dalton Transactions'
_journal_page_first 10343
_journal_page_last 10352
_journal_paper_doi 10.1039/b916878h
_journal_year 2009
_chemical_formula_moiety 'C3 H3 Co N3 O6'
_chemical_formula_sum 'C3 H3 Co N3 O6'
_chemical_formula_weight 236.01
_chemical_name_systematic
;
?
;
_space_group_IT_number 74
_symmetry_cell_setting orthorhombic
_symmetry_space_group_name_Hall '-I 2b 2'
_symmetry_space_group_name_H-M 'I m m a'
_atom_sites_solution_hydrogens geom
_atom_sites_solution_primary direct
_atom_sites_solution_secondary difmap
_audit_creation_method SHELXL-97
_cell_angle_alpha 90.00
_cell_angle_beta 90.00
_cell_angle_gamma 90.00
_cell_formula_units_Z 4
_cell_length_a 8.658(4)
_cell_length_b 11.709(3)
_cell_length_c 8.307(2)
_cell_measurement_reflns_used 1336
_cell_measurement_temperature 293(2)
_cell_measurement_theta_max 25.32
_cell_measurement_theta_min 3.39
_cell_volume 842.1(5)
_computing_cell_refinement 'Bruker SMART'
_computing_data_collection 'Bruker SMART'
_computing_data_reduction 'Bruker SAINT'
_computing_molecular_graphics 'ORTEP-3 for Windows (Farrugia, 1999)'
_computing_publication_material WinGX
_computing_structure_refinement 'SHELXL-97 (Sheldrick, 2008)'
_computing_structure_solution 'SHELXS97 (Sheldrick, 2008)'
_diffrn_ambient_temperature 293(2)
_diffrn_measured_fraction_theta_full 1.000
_diffrn_measured_fraction_theta_max 1.000
_diffrn_measurement_device_type 'CCD area detector'
_diffrn_measurement_method 'phi and omega scans'
_diffrn_radiation_monochromator graphite
_diffrn_radiation_source 'fine-focus sealed tube'
_diffrn_radiation_type MoK\a
_diffrn_radiation_wavelength 0.71073
_diffrn_reflns_av_R_equivalents 0.2042
_diffrn_reflns_av_sigmaI/netI 0.0774
_diffrn_reflns_limit_h_max 10
_diffrn_reflns_limit_h_min -10
_diffrn_reflns_limit_k_max 12
_diffrn_reflns_limit_k_min -13
_diffrn_reflns_limit_l_max 9
_diffrn_reflns_limit_l_min -7
_diffrn_reflns_number 3900
_diffrn_reflns_theta_full 25.00
_diffrn_reflns_theta_max 25.00
_diffrn_reflns_theta_min 3.01
_exptl_absorpt_coefficient_mu 2.042
_exptl_absorpt_correction_T_max 0.7100
_exptl_absorpt_correction_T_min 0.6621
_exptl_absorpt_correction_type empirical
_exptl_absorpt_process_details SADABS
_exptl_crystal_colour brown
_exptl_crystal_density_diffrn 1.861
_exptl_crystal_density_method 'not measured'
_exptl_crystal_description 'rectangular block'
_exptl_crystal_F_000 468
_exptl_crystal_size_max 0.22
_exptl_crystal_size_mid 0.20
_exptl_crystal_size_min 0.18
_refine_diff_density_max 0.778
_refine_diff_density_min -0.942
_refine_diff_density_rms 0.219
_refine_ls_extinction_method none
_refine_ls_goodness_of_fit_ref 1.138
_refine_ls_hydrogen_treatment constr
_refine_ls_matrix_type full
_refine_ls_number_parameters 42
_refine_ls_number_reflns 420
_refine_ls_number_restraints 0
_refine_ls_restrained_S_all 1.138
_refine_ls_R_factor_all 0.0967
_refine_ls_R_factor_gt 0.0838
_refine_ls_shift/su_max 0.000
_refine_ls_shift/su_mean 0.000
_refine_ls_structure_factor_coef Fsqd
_refine_ls_weighting_details 'calc w=1/[\s^2^(Fo^2^)+(0.1709P)^2^+0.1970P] where P=(Fo^2^+2Fc^2^)/3'
_refine_ls_weighting_scheme calc
_refine_ls_wR_factor_gt 0.2243
_refine_ls_wR_factor_ref 0.2453
_reflns_number_gt 322
_reflns_number_total 420
_reflns_threshold_expression >2\s(I)
_cod_data_source_file b916878h.txt
_cod_data_source_block 1b_
_cod_original_cell_volume 842.2(5)
_cod_original_sg_symbol_H-M Imma
_cod_database_code 7002860

loop_
_symmetry_equiv_pos_as_xyz
'x, y, z'
'-x, -y+1/2, z'
'-x, y+1/2, -z'
'x, -y, -z'
'x+1/2, y+1/2, z+1/2'
'-x+1/2, -y+1, z+1/2'
'-x+1/2, y+1, -z+1/2'
'x+1/2, -y+1/2, -z+1/2'
'-x, -y, -z'
'x, y-1/2, -z'
'x, -y-1/2, z'
'-x, y, z'
'-x+1/2, -y+1/2, -z+1/2'
'x+1/2, y, -z+1/2'
'x+1/2, -y, z+1/2'
'-x+1/2, y+1/2, z+1/2'

loop_
_atom_site_label
_atom_site_type_symbol
_atom_site_fract_x
_atom_site_fract_y
_atom_site_fract_z
_atom_site_U_iso_or_equiv
_atom_site_adp_type
_atom_site_occupancy
_atom_site_symmetry_multiplicity
_atom_site_calc_flag
_atom_site_refinement_flags
_atom_site_disorder_assembly
_atom_site_disorder_group
Co1 Co 0.0000 0.5000 0.0000 0.0316(9) Uani 1 4 d S . .
O1 O 0.0000 0.3438(6) 0.1326(9) 0.046(2) Uani 1 2 d S . .
O2 O 0.1643(6) 0.5706(5) 0.1523(6) 0.0529(17) Uani 1 1 d . . .
C1 C 0.0000 0.2500 0.0629(17) 0.041(4) Uani 1 4 d S . .
H1 H 0.0000 0.2500 -0.0490 0.049 Uiso 1 4 calc SR . .
C2 C 0.2500 0.5312(12) 0.2500 0.083(6) Uani 1 2 d S . .
H2 H 0.2500 0.4518 0.2500 0.100 Uiso 1 2 calc SR . .
N1 N 0.5000 0.7500 0.040(2) 0.071(5) Uani 1 4 d S . .
N2 N 0.401(2) 0.686(2) -0.0269(17) 0.066(5) Uani 0.50 1 d P . .

loop_
_atom_site_aniso_label
_atom_site_aniso_U_11
_atom_site_aniso_U_22
_atom_site_aniso_U_33
_atom_site_aniso_U_23
_atom_site_aniso_U_13
_atom_site_aniso_U_12
Co1 0.0511(14) 0.0302(14) 0.0135(12) 0.0001(7) 0.000 0.000
O1 0.075(5) 0.031(4) 0.033(4) 0.000(4) 0.000 0.000
O2 0.057(3) 0.057(4) 0.045(3) 0.005(3) -0.016(3) -0.008(3)
C1 0.052(8) 0.050(10) 0.020(7) 0.000 0.000 0.000
C2 0.138(16) 0.040(6) 0.072(11) 0.000 -0.069(12) 0.000
N1 0.081(12) 0.094(15) 0.039(8) 0.000 0.000 0.000
N2 0.069(11) 0.086(12) 0.044(8) 0.011(8) 0.005(7) -0.021(10)

loop_
_atom_type_symbol
_atom_type_description
_atom_type_scat_dispersion_real
_atom_type_scat_dispersion_imag
_atom_type_scat_source
C C 0.0033 0.0016 'International Tables Vol C Tables 4.2.6.8 and 6.1.1.4'
H H 0.0000 0.0000 'International Tables Vol C Tables 4.2.6.8 and 6.1.1.4'
N N 0.0061 0.0033 'International Tables Vol C Tables 4.2.6.8 and 6.1.1.4'
O O 0.0106 0.0060 'International Tables Vol C Tables 4.2.6.8 and 6.1.1.4'
Co Co 0.3494 0.9721 'International Tables Vol C Tables 4.2.6.8 and 6.1.1.4'

loop_
_geom_angle_atom_site_label_1
_geom_angle_atom_site_label_2
_geom_angle_atom_site_label_3
_geom_angle
_geom_angle_site_symmetry_1
_geom_angle_site_symmetry_3
_geom_angle_publ_flag
O2 Co1 O2 180.0 . 9_565 ?
O2 Co1 O2 86.5(3) . 12 ?
O2 Co1 O2 93.5(3) 9_565 12 ?
O2 Co1 O2 93.5(3) . 4_565 ?
O2 Co1 O2 86.5(3) 9_565 4_565 ?
O2 Co1 O2 180.0 12 4_565 ?
O2 Co1 O1 91.5(2) . . ?
O2 Co1 O1 88.5(2) 9_565 . ?
O2 Co1 O1 91.5(2) 12 . ?
O2 Co1 O1 88.5(2) 4_565 . ?
O2 Co1 O1 88.5(2) . 9_565 ?
O2 Co1 O1 91.5(2) 9_565 9_565 ?
O2 Co1 O1 88.5(2) 12 9_565 ?
O2 Co1 O1 91.5(2) 4_565 9_565 ?
O1 Co1 O1 180.0(4) . 9_565 ?
C1 O1 Co1 121.1(7) . . ?
C2 O2 Co1 133.4(8) . . ?
O1 C1 O1 124.4(13) . 2 ?
O2 C2 O2 134.5(14) 7_545 . ?
N2 N1 N2 72(2) . 11_575 ?
N2 N1 N2 128(2) . 2_665 ?
N2 N1 N2 85(2) 11_575 2_665 ?
N2 N1 N2 85(2) . 12_655 ?
N2 N1 N2 128(2) 11_575 12_655 ?
N2 N1 N2 72(2) 2_665 12_655 ?
N1 N2 N2 53.9(11) . 11_575 ?
N1 N2 N2 47.4(10) . 12_655 ?
N2 N2 N2 90.000(4) 11_575 12_655 ?

loop_
_geom_bond_atom_site_label_1
_geom_bond_atom_site_label_2
_geom_bond_distance
_geom_bond_site_symmetry_2
_geom_bond_publ_flag
Co1 O2 2.076(5) . ?
Co1 O2 2.076(5) 9_565 ?
Co1 O2 2.076(5) 12 ?
Co1 O2 2.076(5) 4_565 ?
Co1 O1 2.135(7) . ?
Co1 O1 2.135(7) 9_565 ?
O1 C1 1.242(10) . ?
O2 C2 1.192(8) . ?
C1 O1 1.242(10) 2 ?
C2 O2 1.192(8) 7_545 ?
N1 N2 1.27(2) . ?
N1 N2 1.27(2) 11_575 ?
N1 N2 1.27(2) 2_665 ?
N1 N2 1.27(2) 12_655 ?
N2 N2 1.50(5) 11_575 ?
N2 N2 1.72(4) 12_655 ?
